data_4133684
loop_
_publ_author_name
'Reiter, Dominik'
'Holzner, Richard'
'Porzelt, Amelie'
'Altmann, Philipp J.'
'Frisch, Philipp'
'Inoue, Shigeyoshi'

_publ_section_title
;
 Disilene-Silylene Interconversion: A Synthetically Accessible Acyclic
 Bis(silyl)silylene.
;
_journal_issue 34
_journal_name_full 'Journal of the American Chemical Society'
_journal_page_first 13536
_journal_page_last 13546
_journal_paper_doi 10.1021/jacs.9b05318
_journal_volume 141
_journal_year 2019
_chemical_compound_source 'see text'
_chemical_formula_moiety 'C28 H64 N2 Si6, C4 H8 O'
_chemical_formula_sum 'C32 H72 N2 O Si6'
_chemical_formula_weight 669.46
_space_group_IT_number 2
_space_group_name_Hall '-P 1'
_space_group_name_H-M_alt 'P -1'
_symmetry_cell_setting triclinic
_symmetry_Int_Tables_number 2
_symmetry_space_group_name_Hall '-P 1'
_symmetry_space_group_name_H-M 'P -1'
_atom_sites_solution_hydrogens geom
_cell_angle_alpha 94.596(6)
_cell_angle_beta 105.116(5)
_cell_angle_gamma 110.563(5)
_cell_formula_units_Z 2
_cell_length_a 11.8830(19)
_cell_length_b 12.9036(19)
_cell_length_c 15.496(3)
_cell_measurement_reflns_used 9091
_cell_measurement_temperature 100
_cell_measurement_theta_max 30.9686
_cell_measurement_theta_min 2.3018
_cell_volume 2108.6(6)
_computing_cell_refinement 'SAINT (Bruker, 2017)'
_computing_data_collection 'APEX III Control Software (Bruker, 2016)'
_computing_data_reduction 'SAINT (Bruker, 2017)'
_computing_molecular_graphics 'PLATON (Spek, 2011)'
_computing_publication_material 'PLATON (Spek, 2011), enCIFer (Allen, 2014)'
_computing_structure_refinement 'SHELXL2014 (Sheldrick, 2014), SHELXLE (Huebschle, 2011)'
_computing_structure_solution 'SHELXT (Sheldrick, 2015)'
_diffrn_ambient_temperature 100
_diffrn_detector ' CMOS plate '
_diffrn_detector_area_resol_mean 16
_diffrn_measured_fraction_theta_full 0.999
_diffrn_measured_fraction_theta_max 0.996
_diffrn_measurement_device ' \k-geometry diffractometer '
_diffrn_measurement_device_type ' Bruker Photon CMOS '
_diffrn_measurement_method ' phi- and omega-rotation '
_diffrn_radiation_monochromator 'Helios optic'
_diffrn_radiation_probe x-ray
_diffrn_radiation_source 'TXS rotating anode'
_diffrn_radiation_type MoK\a
_diffrn_radiation_wavelength 0.71073
_diffrn_reflns_av_R_equivalents 0.0755
_diffrn_reflns_av_unetI/netI 0.0337
_diffrn_reflns_limit_h_max 14
_diffrn_reflns_limit_h_min -14
_diffrn_reflns_limit_k_max 15
_diffrn_reflns_limit_k_min -15
_diffrn_reflns_limit_l_max 18
_diffrn_reflns_limit_l_min -18
_diffrn_reflns_number 82436
_diffrn_reflns_reduction_process
;
;
_diffrn_reflns_theta_full 25.24
_diffrn_reflns_theta_max 25.66
_diffrn_reflns_theta_min 2.30
_exptl_absorpt_coefficient_mu 0.222
_exptl_absorpt_correction_T_max 0.7257
_exptl_absorpt_correction_T_min 0.6525
_exptl_absorpt_correction_type multi-scan
_exptl_absorpt_process_details 'SADABS 2014/5, Bruker, 2014'
_exptl_crystal_colour 'clear orange-red'
_exptl_crystal_density_diffrn 1.054
_exptl_crystal_density_method 'Not Measured'
_exptl_crystal_description fragment
_exptl_crystal_F_000 740
_exptl_crystal_size_max 0.306
_exptl_crystal_size_mid 0.261
_exptl_crystal_size_min 0.188
_refine_diff_density_max 0.335
_refine_diff_density_min -0.380
_refine_diff_density_rms 0.051
_refine_ls_extinction_method none
_refine_ls_goodness_of_fit_ref 1.038
_refine_ls_hydrogen_treatment constr
_refine_ls_matrix_type full
_refine_ls_number_parameters 436
_refine_ls_number_reflns 7972
_refine_ls_number_restraints 180
_refine_ls_restrained_S_all 1.031
_refine_ls_R_factor_all 0.0407
_refine_ls_R_factor_gt 0.0358
_refine_ls_shift/su_max 0.005
_refine_ls_shift/su_mean 0.000
_refine_ls_structure_factor_coef Fsqd
_refine_ls_weighting_details 'W=1/[\S^2^(FO^2^)+(0.0391P)^2^+1.4350P] WHERE P=(FO^2^+2FC^2^)/3'
_refine_ls_weighting_scheme calc
_refine_ls_wR_factor_gt 0.0920
_refine_ls_wR_factor_ref 0.0950
_reflns_number_gt 7075
_reflns_number_total 7972
_reflns_threshold_expression I>2\s(I)
_cod_data_source_file ja9b05318_si_002.cif
_cod_data_source_block compound_14
_cod_database_code 4133684

loop_
_space_group_symop_id
_space_group_symop_operation_xyz
1 x,y,z
2 -x,-y,-z

loop_
_atom_site_aniso_label
_atom_site_aniso_U_11
_atom_site_aniso_U_22
_atom_site_aniso_U_33
_atom_site_aniso_U_23
_atom_site_aniso_U_13
_atom_site_aniso_U_12
Si1 0.0156(2) 0.0140(2) 0.0141(2) 0.0039(2) 0.0054(2) 0.0050(2)
Si2 0.0156(2) 0.0144(2) 0.0135(2) 0.0036(2) 0.0039(2) 0.0068(2)
Si3 0.0161(2) 0.0142(2) 0.0154(2) 0.0046(2) 0.0063(2) 0.0063(2)
Si4 0.0247(3) 0.0282(3) 0.0290(3) 0.0142(2) 0.0170(2) 0.0162(2)
Si5 0.0198(2) 0.0237(2) 0.0161(2) 0.0068(2) 0.0051(2) 0.0096(2)
Si6 0.0303(3) 0.0146(2) 0.0283(3) 0.0036(2) 0.0081(2) 0.0093(2)
N1 0.0152(7) 0.0175(7) 0.0189(7) 0.0049(5) 0.0058(5) 0.0041(5)
N2 0.0252(8) 0.0297(9) 0.0527(11) 0.0188(8) 0.0232(8) 0.0086(7)
C1 0.0308(9) 0.0211(9) 0.0203(8) 0.0102(7) 0.0108(7) 0.0131(7)
O1B 0.099(7) 0.049(4) 0.045(3) 0.001(3) 0.038(4) 0.017(4)
C2 0.0412(11) 0.0372(11) 0.0181(8) 0.0087(8) 0.0078(8) 0.0241(9)
C3 0.0326(10) 0.0282(9) 0.0308(10) 0.0147(8) 0.0201(8) 0.0141(8)
C4 0.0520(13) 0.0254(10) 0.0329(10) 0.0175(8) 0.0208(9) 0.0182(9)
C5 0.0209(8) 0.0250(9) 0.0212(8) 0.0017(7) 0.0051(7) 0.0137(7)
C6 0.0175(9) 0.0380(11) 0.0307(10) -0.0022(8) 0.0027(7) 0.0114(8)
C7 0.0369(11) 0.0380(11) 0.0269(9) 0.0085(8) 0.0084(8) 0.0279(9)
C8 0.0273(9) 0.0335(10) 0.0274(9) 0.0057(8) 0.0113(8) 0.0179(8)
C9 0.0225(9) 0.0154(8) 0.0202(8) 0.0011(6) 0.0018(7) 0.0057(7)
C10 0.0192(9) 0.0262(9) 0.0316(10) 0.0045(8) 0.0016(7) 0.0010(7)
C11 0.0276(9) 0.0257(9) 0.0170(8) 0.0017(7) 0.0002(7) 0.0103(8)
C12 0.0437(12) 0.0183(9) 0.0284(10) -0.0020(7) 0.0014(8) 0.0103(8)
C13 0.0231(9) 0.0382(11) 0.0391(11) 0.0170(9) 0.0176(8) 0.0140(8)
C14 0.0589(14) 0.0386(12) 0.0349(11) 0.0092(9) 0.0303(10) 0.0261(11)
C15 0.0376(12) 0.0538(14) 0.0711(16) 0.0390(12) 0.0344(12) 0.0316(11)
C16 0.0214(9) 0.0354(10) 0.0235(9) 0.0034(8) 0.0024(7) 0.0074(8)
C17 0.0269(9) 0.0331(10) 0.0181(8) 0.0076(7) 0.0085(7) 0.0111(8)
C18 0.0388(11) 0.0432(12) 0.0296(10) 0.0183(9) 0.0120(9) 0.0257(10)
C19 0.0482(13) 0.0288(11) 0.0384(12) -0.0114(9) -0.0005(10) 0.0142(10)
C20 0.0516(13) 0.0275(10) 0.0451(12) 0.0082(9) 0.0149(10) 0.0253(10)
C21 0.0433(12) 0.0227(10) 0.0570(14) 0.0157(9) 0.0230(11) 0.0087(9)
C22 0.0185(8) 0.0205(8) 0.0217(8) 0.0026(7) 0.0039(7) 0.0042(7)
C23 0.0171(8) 0.0200(9) 0.0348(10) 0.0054(7) 0.0060(7) 0.0031(7)
C24 0.0198(9) 0.0224(9) 0.0401(10) 0.0150(8) 0.0146(8) 0.0115(7)
C25 0.0249(9) 0.0280(9) 0.0242(9) 0.0114(7) 0.0128(7) 0.0117(8)
C26 0.0190(8) 0.0199(8) 0.0192(8) 0.0046(6) 0.0055(6) 0.0070(7)
C27 0.0316(11) 0.0276(11) 0.0812(18) 0.0145(11) 0.0287(12) 0.0013(9)
C28 0.0426(13) 0.0518(14) 0.0604(15) 0.0309(12) 0.0378(11) 0.0226(11)
O1A 0.087(6) 0.093(8) 0.077(8) 0.048(6) 0.060(6) 0.065(6)
C29B 0.055(4) 0.047(5) 0.079(7) 0.009(4) 0.035(4) 0.012(4)
C30B 0.109(8) 0.083(5) 0.045(4) 0.010(4) 0.039(4) 0.029(5)
C31B 0.070(5) 0.047(3) 0.080(5) 0.019(3) 0.024(4) 0.016(4)
C32B 0.138(10) 0.068(5) 0.070(5) 0.031(4) 0.072(6) 0.021(6)
C29A 0.109(10) 0.089(10) 0.060(6) 0.057(6) 0.063(6) 0.071(8)
C30A 0.073(6) 0.058(5) 0.072(7) 0.008(5) 0.021(5) 0.041(5)
C31A 0.099(9) 0.050(5) 0.085(7) -0.013(5) 0.036(6) -0.010(6)
C32A 0.058(6) 0.094(8) 0.102(10) 0.019(7) 0.046(6) 0.001(6)

loop_
_atom_site_label
_atom_site_type_symbol
_atom_site_thermal_displace_type
_atom_site_fract_x
_atom_site_fract_y
_atom_site_fract_z
_atom_site_occupancy
_atom_site_U_iso_or_equiv
_atom_site_calc_flag
_atom_site_refinement_flags
_atom_site_disorder_assembly
_atom_site_disorder_group
Si1 Si Uani 0.73499(4) 0.70207(3) 0.14510(3) 1.000 0.0145(1) d . . .
Si2 Si Uani 0.74826(4) 0.89466(4) 0.17559(3) 1.000 0.0143(1) d . . .
Si3 Si Uani 0.91133(4) 0.66455(4) 0.23464(3) 1.000 0.0147(1) d . . .
Si4 Si Uani 1.08424(5) 0.71583(4) 0.17520(3) 1.000 0.0233(2) d . . .
Si5 Si Uani 1.00667(4) 0.69619(4) 0.39483(3) 1.000 0.0194(1) d . . .
Si6 Si Uani 0.82451(5) 0.46488(4) 0.19219(3) 1.000 0.0245(2) d . . .
N1 N Uani 0.60897(13) 0.61693(11) 0.19856(9) 1.000 0.0176(4) d . . .
N2 N Uani 0.31332(15) 0.41551(14) 0.28532(12) 1.000 0.0335(5) d . . .
C1 C Uani 0.78451(17) 0.93962(14) 0.06411(11) 1.000 0.0222(5) d . . .
O1B O Uani 0.4892(13) 0.2887(9) 0.4854(9) 0.566(14) 0.065(3) d DUP A 2
C2 C Uani 0.66796(19) 0.87941(17) -0.02059(12) 1.000 0.0297(6) d . . .
C3 C Uani 0.88719(18) 0.90054(16) 0.04813(13) 1.000 0.0272(6) d . . .
C4 C Uani 0.8304(2) 1.06769(16) 0.06475(14) 1.000 0.0335(6) d . . .
C5 C Uani 0.58677(16) 0.90197(15) 0.17738(11) 1.000 0.0214(5) d . . .
C6 C Uani 0.47564(17) 0.79987(17) 0.11113(13) 1.000 0.0301(6) d . . .
C7 C Uani 0.57241(19) 1.00975(17) 0.14841(13) 1.000 0.0303(6) d . . .
C8 C Uani 0.56695(18) 0.89941(16) 0.27166(12) 1.000 0.0271(5) d . . .
C9 C Uani 0.88072(16) 0.99602(14) 0.28397(11) 1.000 0.0210(5) d . . .
C10 C Uani 1.01143(17) 1.01204(16) 0.27535(13) 1.000 0.0292(5) d . . .
C11 C Uani 0.87250(17) 0.94155(15) 0.36792(11) 1.000 0.0250(5) d . . .
C12 C Uani 0.8778(2) 1.11404(15) 0.30372(13) 1.000 0.0330(6) d . . .
C13 C Uani 1.18353(18) 0.87091(17) 0.19521(14) 1.000 0.0306(6) d . . .
C14 C Uani 1.0256(2) 0.66120(18) 0.04852(14) 1.000 0.0387(7) d . . .
C15 C Uani 1.2040(2) 0.6560(2) 0.22908(18) 1.000 0.0449(8) d . . .
C16 C Uani 1.14111(17) 0.83863(16) 0.44181(12) 1.000 0.0289(5) d . . .
C17 C Uani 0.89249(17) 0.67827(16) 0.46278(12) 1.000 0.0257(5) d . . .
C18 C Uani 1.0800(2) 0.59056(18) 0.42520(13) 1.000 0.0334(6) d . . .
C19 C Uani 0.7222(2) 0.41659(18) 0.07009(15) 1.000 0.0426(7) d . . .
C20 C Uani 0.9424(2) 0.39618(17) 0.19994(15) 1.000 0.0385(7) d . . .
C21 C Uani 0.7249(2) 0.39766(17) 0.26513(16) 1.000 0.0401(7) d . . .
C22 C Uani 0.50707(16) 0.52994(14) 0.14090(12) 1.000 0.0218(5) d . . .
C23 C Uani 0.40899(16) 0.46156(15) 0.16667(13) 1.000 0.0255(5) d . . .
C24 C Uani 0.40860(16) 0.48115(15) 0.25759(13) 1.000 0.0248(5) d . . .
C25 C Uani 0.51447(17) 0.57343(15) 0.31736(12) 1.000 0.0238(5) d . . .
C26 C Uani 0.60953(16) 0.63601(14) 0.28620(11) 1.000 0.0196(5) d . . .
C27 C Uani 0.2140(2) 0.31463(18) 0.22422(19) 1.000 0.0471(8) d . . .
C28 C Uani 0.3099(2) 0.4411(2) 0.37807(17) 1.000 0.0446(8) d . . .
O1A O Uani 0.4641(17) 0.2825(14) 0.4738(12) 0.434(14) 0.068(4) d DUP A 1
C29B C Uani 0.5494(12) 0.2942(10) 0.4201(9) 0.566(14) 0.060(3) d DUP A 2
C30B C Uani 0.4878(13) 0.1787(8) 0.3565(6) 0.566(14) 0.078(3) d DUP A 2
C31B C Uani 0.4746(10) 0.1035(7) 0.4330(6) 0.566(14) 0.067(3) d DUP A 2
C32B C Uani 0.4462(14) 0.1734(10) 0.4952(8) 0.566(14) 0.088(4) d DUP A 2
C29A C Uani 0.5278(18) 0.2885(14) 0.4055(12) 0.434(14) 0.066(5) d DUP A 1
C30A C Uani 0.5382(11) 0.1799(10) 0.3875(10) 0.434(14) 0.064(3) d DUP A 1
C31A C Uani 0.4131(15) 0.1104(10) 0.4058(10) 0.434(14) 0.089(4) d DUP A 1
C32A C Uani 0.3956(12) 0.1749(16) 0.4743(13) 0.434(14) 0.088(5) d DUP A 1
H2A H Uiso 0.69150 0.89560 -0.07560 1.000 0.0440 c RU . .
H2B H Uiso 0.60140 0.90650 -0.01760 1.000 0.0440 c RU . .
H2C H Uiso 0.63690 0.79790 -0.02240 1.000 0.0440 c RU . .
H3A H Uiso 0.89670 0.91310 -0.01160 1.000 0.0410 c RU . .
H3B H Uiso 0.86250 0.82010 0.05010 1.000 0.0410 c RU . .
H3C H Uiso 0.96770 0.94360 0.09570 1.000 0.0410 c RU . .
H4A H Uiso 0.84360 1.08210 0.00630 1.000 0.0500 c RU . .
H4B H Uiso 0.91010 1.10710 0.11400 1.000 0.0500 c RU . .
H4C H Uiso 0.76660 1.09510 0.07440 1.000 0.0500 c RU . .
H6A H Uiso 0.48730 0.79500 0.05080 1.000 0.0450 c RU . .
H6B H Uiso 0.39610 0.80920 0.10670 1.000 0.0450 c RU . .
H6C H Uiso 0.47300 0.73060 0.13390 1.000 0.0450 c RU . .
H7A H Uiso 0.57110 1.00920 0.08490 1.000 0.0450 c RU . .
H7B H Uiso 0.64370 1.07630 0.18750 1.000 0.0450 c RU . .
H7C H Uiso 0.49320 1.01200 0.15450 1.000 0.0450 c RU . .
H8A H Uiso 0.48260 0.89780 0.26720 1.000 0.0410 c RU . .
H8B H Uiso 0.63100 0.96680 0.31490 1.000 0.0410 c RU . .
H8C H Uiso 0.57470 0.83190 0.29280 1.000 0.0410 c RU . .
H10A H Uiso 1.01530 0.93820 0.26140 1.000 0.0440 c RU . .
H10B H Uiso 1.07680 1.05480 0.33280 1.000 0.0440 c RU . .
H10C H Uiso 1.02560 1.05340 0.22630 1.000 0.0440 c RU . .
H11A H Uiso 0.79280 0.93370 0.37930 1.000 0.0370 c RU . .
H11B H Uiso 0.94360 0.98920 0.42100 1.000 0.0370 c RU . .
H11C H Uiso 0.87590 0.86700 0.35700 1.000 0.0370 c RU . .
H12A H Uiso 0.88040 1.14920 0.25010 1.000 0.0500 c RU . .
H12B H Uiso 0.95110 1.16100 0.35570 1.000 0.0500 c RU . .
H12C H Uiso 0.80000 1.10690 0.31780 1.000 0.0500 c RU . .
H13A H Uiso 1.25510 0.88190 0.17180 1.000 0.0460 c RU . .
H13B H Uiso 1.21510 0.90200 0.26060 1.000 0.0460 c RU . .
H13C H Uiso 1.13210 0.90960 0.16360 1.000 0.0460 c RU . .
H14A H Uiso 0.96570 0.69360 0.01910 1.000 0.0580 c RU . .
H14B H Uiso 0.98330 0.57890 0.03630 1.000 0.0580 c RU . .
H14C H Uiso 1.09720 0.68270 0.02430 1.000 0.0580 c RU . .
H15A H Uiso 1.16080 0.57510 0.22640 1.000 0.0670 c RU . .
H15B H Uiso 1.24720 0.69420 0.29280 1.000 0.0670 c RU . .
H15C H Uiso 1.26610 0.66780 0.19600 1.000 0.0670 c RU . .
H16A H Uiso 1.20610 0.84530 0.41210 1.000 0.0430 c RU . .
H16B H Uiso 1.17780 0.84620 0.50760 1.000 0.0430 c RU . .
H16C H Uiso 1.10910 0.89820 0.43010 1.000 0.0430 c RU . .
H17A H Uiso 0.86850 0.74350 0.46460 1.000 0.0390 c RU . .
H17B H Uiso 0.93290 0.67240 0.52500 1.000 0.0390 c RU . .
H17C H Uiso 0.81680 0.60960 0.43410 1.000 0.0390 c RU . .
H18A H Uiso 1.01390 0.51440 0.40750 1.000 0.0500 c RU . .
H18B H Uiso 1.12230 0.60690 0.49100 1.000 0.0500 c RU . .
H18C H Uiso 1.14200 0.59560 0.39290 1.000 0.0500 c RU . .
H19A H Uiso 0.76650 0.46090 0.03190 1.000 0.0640 c RU . .
H19B H Uiso 0.64280 0.42700 0.06400 1.000 0.0640 c RU . .
H19C H Uiso 0.70390 0.33660 0.05070 1.000 0.0640 c RU . .
H20A H Uiso 0.89760 0.31410 0.18470 1.000 0.0580 c RU . .
H20B H Uiso 1.00120 0.41790 0.26200 1.000 0.0580 c RU . .
H20C H Uiso 0.98970 0.42100 0.15710 1.000 0.0580 c RU . .
H21A H Uiso 0.65680 0.42540 0.25920 1.000 0.0600 c RU . .
H21B H Uiso 0.77780 0.41710 0.32890 1.000 0.0600 c RU . .
H21C H Uiso 0.68840 0.31560 0.24520 1.000 0.0600 c RU . .
H22 H Uiso 0.50370 0.51570 0.07900 1.000 0.0260 c RU . .
H23 H Uiso 0.34110 0.40090 0.12340 1.000 0.0310 c RU . .
H25 H Uiso 0.51910 0.59160 0.37920 1.000 0.0290 c RU . .
H26 H Uiso 0.67980 0.69610 0.32810 1.000 0.0240 c RU . .
H27A H Uiso 0.16690 0.33620 0.17170 1.000 0.0710 c RU . .
H27B H Uiso 0.15640 0.27460 0.25660 1.000 0.0710 c RU . .
H27C H Uiso 0.25190 0.26530 0.20320 1.000 0.0710 c RU . .
H28A H Uiso 0.33350 0.52240 0.39560 1.000 0.0670 c RU . .
H28B H Uiso 0.36940 0.41750 0.42000 1.000 0.0670 c RU . .
H28C H Uiso 0.22430 0.40060 0.38070 1.000 0.0670 c RU . .
H29C H Uiso 0.64060 0.31260 0.44900 0.566(14) 0.0720 c RUP A 2
H29D H Uiso 0.54040 0.35350 0.38530 0.566(14) 0.0720 c RUP A 2
H30C H Uiso 0.54320 0.16590 0.32260 0.566(14) 0.0940 c RUP A 2
H30D H Uiso 0.40470 0.16720 0.31330 0.566(14) 0.0940 c RUP A 2
H31C H Uiso 0.40500 0.02850 0.40850 0.566(14) 0.0800 c RUP A 2
H31D H Uiso 0.55430 0.09410 0.46180 0.566(14) 0.0800 c RUP A 2
H32C H Uiso 0.35370 0.14390 0.48420 0.566(14) 0.1060 c RUP A 2
H32D H Uiso 0.48660 0.16870 0.55850 0.566(14) 0.1060 c RUP A 2
H29A H Uiso 0.61280 0.35000 0.42780 0.434(14) 0.0790 c RUP A 1
H29B H Uiso 0.47870 0.30340 0.34910 0.434(14) 0.0790 c RUP A 1
H30A H Uiso 0.61350 0.17570 0.43080 0.434(14) 0.0770 c RUP A 1
H30B H Uiso 0.53620 0.15920 0.32400 0.434(14) 0.0770 c RUP A 1
H31A H Uiso 0.34110 0.08990 0.34930 0.434(14) 0.1070 c RUP A 1
H31B H Uiso 0.41700 0.04010 0.42480 0.434(14) 0.1070 c RUP A 1
H32A H Uiso 0.30510 0.16210 0.46140 0.434(14) 0.1060 c RUP A 1
H32B H Uiso 0.42560 0.15530 0.53420 0.434(14) 0.1060 c RUP A 1

loop_
_atom_type_symbol
_atom_type_description
_atom_type_scat_dispersion_real
_atom_type_scat_dispersion_imag
_atom_type_scat_source
C C 0.0033 0.0016 ' International Tables Vol C Tables 4.2.6.8 and 6.1.1.4'
H H 0.0000 0.0000 ' International Tables Vol C Tables 4.2.6.8 and 6.1.1.4'
N N 0.0061 0.0033 ' International Tables Vol C Tables 4.2.6.8 and 6.1.1.4'
O O 0.0106 0.0060 ' International Tables Vol C Tables 4.2.6.8 and 6.1.1.4'
Si Si 0.0817 0.0704 ' International Tables Vol C Tables 4.2.6.8 and 6.1.1.4'

loop_
_geom_angle_atom_site_label_1
_geom_angle_atom_site_label_2
_geom_angle_atom_site_label_3
_geom_angle
_geom_angle_publ_flag
Si2 Si1 Si3 116.13(2) yes
Si2 Si1 N1 104.46(5) yes
Si3 Si1 N1 98.06(5) yes
Si1 Si2 C1 97.50(6) yes
Si1 Si2 C5 112.69(6) yes
Si1 Si2 C9 117.49(6) yes
C1 Si2 C5 109.65(8) yes
C1 Si2 C9 110.65(8) yes
C5 Si2 C9 108.34(8) yes
Si1 Si3 Si4 112.73(3) yes
Si1 Si3 Si5 131.28(3) yes
Si1 Si3 Si6 98.88(2) yes
Si4 Si3 Si5 104.41(3) yes
Si4 Si3 Si6 101.98(3) yes
Si5 Si3 Si6 103.14(2) yes
Si3 Si4 C13 116.48(7) yes
Si3 Si4 C14 109.81(8) yes
Si3 Si4 C15 111.76(8) yes
C13 Si4 C14 107.49(10) yes
C13 Si4 C15 102.56(11) yes
C14 Si4 C15 108.26(11) yes
Si3 Si5 C16 113.15(6) yes
Si3 Si5 C17 114.28(6) yes
Si3 Si5 C18 110.46(6) yes
C16 Si5 C17 108.66(9) yes
C16 Si5 C18 104.93(10) yes
C17 Si5 C18 104.62(9) yes
Si3 Si6 C19 111.54(7) yes
Si3 Si6 C20 115.87(7) yes
Si3 Si6 C21 111.12(7) yes
C19 Si6 C20 103.86(10) yes
C19 Si6 C21 107.89(11) yes
C20 Si6 C21 106.00(10) yes
Si1 N1 C22 116.02(11) yes
Si1 N1 C26 127.57(12) yes
C22 N1 C26 116.40(16) yes
C24 N2 C27 120.43(18) yes
C24 N2 C28 121.04(18) yes
C27 N2 C28 118.49(19) yes
Si2 C1 C2 111.17(13) yes
Si2 C1 C3 109.39(12) yes
Si2 C1 C4 115.03(13) yes
C2 C1 C3 105.27(15) no
C2 C1 C4 107.96(15) no
C3 C1 C4 107.51(17) no
C29B O1B C32B 105.4(12) yes
Si2 C5 C6 110.14(13) yes
Si2 C5 C7 112.61(14) yes
C6 C5 C7 107.37(15) no
C6 C5 C8 106.55(16) no
Si2 C5 C8 113.34(13) yes
C7 C5 C8 106.46(16) no
Si2 C9 C11 109.67(12) yes
Si2 C9 C12 115.02(13) yes
C10 C9 C11 105.72(16) no
C10 C9 C12 107.73(16) no
C11 C9 C12 108.37(15) no
Si2 C9 C10 109.90(12) yes
N1 C22 C23 123.92(17) yes
C22 C23 C24 120.01(17) no
N2 C24 C25 122.55(18) yes
C23 C24 C25 115.86(17) no
N2 C24 C23 121.59(18) yes
C24 C25 C26 120.22(17) no
N1 C26 C25 123.57(16) yes
C1 C2 H2A 109.00 no
C1 C2 H2C 109.00 no
H2A C2 H2B 109.00 no
H2A C2 H2C 109.00 no
H2B C2 H2C 109.00 no
C1 C2 H2B 109.00 no
C1 C3 H3B 109.00 no
C1 C3 H3C 109.00 no
C1 C3 H3A 109.00 no
H3A C3 H3C 109.00 no
H3B C3 H3C 109.00 no
H3A C3 H3B 110.00 no
C1 C4 H4B 109.00 no
C1 C4 H4C 109.00 no
H4A C4 H4B 109.00 no
H4A C4 H4C 109.00 no
H4B C4 H4C 109.00 no
C1 C4 H4A 109.00 no
C5 C6 H6A 110.00 no
C5 C6 H6C 109.00 no
H6A C6 H6B 109.00 no
H6A C6 H6C 109.00 no
H6B C6 H6C 109.00 no
C5 C6 H6B 109.00 no
C5 C7 H7B 109.00 no
C5 C7 H7C 109.00 no
C5 C7 H7A 109.00 no
H7A C7 H7C 109.00 no
H7B C7 H7C 109.00 no
H7A C7 H7B 110.00 no
C5 C8 H8A 109.00 no
C5 C8 H8C 109.00 no
H8A C8 H8B 110.00 no
C5 C8 H8B 109.00 no
H8B C8 H8C 109.00 no
H8A C8 H8C 109.00 no
C9 C10 H10B 109.00 no
C9 C10 H10C 109.00 no
H10A C10 H10B 110.00 no
H10A C10 H10C 109.00 no
H10B C10 H10C 109.00 no
C9 C10 H10A 109.00 no
C9 C11 H11A 109.00 no
C9 C11 H11C 109.00 no
H11A C11 H11B 109.00 no
H11A C11 H11C 109.00 no
H11B C11 H11C 109.00 no
C9 C11 H11B 109.00 no
C9 C12 H12A 109.00 no
C9 C12 H12B 110.00 no
H12A C12 H12B 109.00 no
H12A C12 H12C 109.00 no
H12B C12 H12C 110.00 no
C9 C12 H12C 109.00 no
Si4 C13 H13A 110.00 no
Si4 C13 H13C 109.00 no
H13A C13 H13B 109.00 no
Si4 C13 H13B 109.00 no
H13B C13 H13C 110.00 no
H13A C13 H13C 109.00 no
Si4 C14 H14A 109.00 no
Si4 C14 H14B 110.00 no
H14A C14 H14B 109.00 no
H14A C14 H14C 109.00 no
Si4 C14 H14C 110.00 no
H14B C14 H14C 109.00 no
Si4 C15 H15B 109.00 no
Si4 C15 H15C 109.00 no
H15A C15 H15B 109.00 no
H15A C15 H15C 110.00 no
H15B C15 H15C 109.00 no
Si4 C15 H15A 109.00 no
Si5 C16 H16B 109.00 no
Si5 C16 H16C 109.00 no
Si5 C16 H16A 109.00 no
H16A C16 H16C 109.00 no
H16B C16 H16C 109.00 no
H16A C16 H16B 109.00 no
Si5 C17 H17A 110.00 no
Si5 C17 H17C 110.00 no
H17A C17 H17B 109.00 no
Si5 C17 H17B 109.00 no
H17B C17 H17C 109.00 no
H17A C17 H17C 109.00 no
Si5 C18 H18B 109.00 no
Si5 C18 H18C 109.00 no
Si5 C18 H18A 109.00 no
H18A C18 H18C 110.00 no
H18B C18 H18C 109.00 no
H18A C18 H18B 109.00 no
Si6 C19 H19B 109.00 no
Si6 C19 H19C 109.00 no
H19A C19 H19B 110.00 no
H19A C19 H19C 109.00 no
H19B C19 H19C 109.00 no
Si6 C19 H19A 109.00 no
Si6 C20 H20A 109.00 no
Si6 C20 H20C 109.00 no
H20A C20 H20B 109.00 no
H20A C20 H20C 109.00 no
H20B C20 H20C 109.00 no
Si6 C20 H20B 110.00 no
Si6 C21 H21A 109.00 no
Si6 C21 H21C 109.00 no
H21A C21 H21B 109.00 no
Si6 C21 H21B 109.00 no
H21B C21 H21C 109.00 no
H21A C21 H21C 109.00 no
N1 C22 H22 118.00 no
C23 C22 H22 118.00 no
C24 C23 H23 120.00 no
C22 C23 H23 120.00 no
C24 C25 H25 120.00 no
C26 C25 H25 120.00 no
C25 C26 H26 118.00 no
N1 C26 H26 118.00 no
N2 C27 H27A 109.00 no
N2 C27 H27B 110.00 no
H27A C27 H27B 110.00 no
H27A C27 H27C 109.00 no
N2 C27 H27C 109.00 no
H27B C27 H27C 109.00 no
N2 C28 H28B 109.00 no
N2 C28 H28C 109.00 no
N2 C28 H28A 109.00 no
H28A C28 H28C 109.00 no
H28B C28 H28C 109.00 no
H28A C28 H28B 110.00 no
C29A O1A C32A 110.7(16) yes
O1B C29B C30B 107.5(11) yes
C29B C30B C31B 97.3(8) no
C30B C31B C32B 99.7(8) no
O1B C32B C31B 112.5(12) yes
O1B C29B H29C 110.00 no
O1B C29B H29D 110.00 no
C30B C29B H29D 110.00 no
H29C C29B H29D 108.00 no
C30B C29B H29C 110.00 no
C29B C30B H30D 112.00 no
C31B C30B H30C 112.00 no
C31B C30B H30D 112.00 no
H30C C30B H30D 110.00 no
C29B C30B H30C 112.00 no
C30B C31B H31D 112.00 no
C32B C31B H31C 112.00 no
C30B C31B H31C 112.00 no
H31C C31B H31D 110.00 no
C32B C31B H31D 112.00 no
O1B C32B H32C 109.00 no
O1B C32B H32D 109.00 no
C31B C32B H32D 109.00 no
H32C C32B H32D 108.00 no
C31B C32B H32C 109.00 no
O1A C29A C30A 107.1(14) yes
C29A C30A C31A 94.9(13) no
C30A C31A C32A 109.2(12) no
O1A C32A C31A 105.4(16) yes
O1A C29A H29A 110.00 no
O1A C29A H29B 110.00 no
C30A C29A H29A 110.00 no
C30A C29A H29B 110.00 no
H29A C29A H29B 109.00 no
C29A C30A H30A 113.00 no
C29A C30A H30B 113.00 no
C31A C30A H30A 113.00 no
C31A C30A H30B 113.00 no
H30A C30A H30B 110.00 no
C30A C31A H31A 110.00 no
C30A C31A H31B 110.00 no
C32A C31A H31A 110.00 no
C32A C31A H31B 110.00 no
H31A C31A H31B 108.00 no
O1A C32A H32A 111.00 no
O1A C32A H32B 111.00 no
C31A C32A H32A 111.00 no
C31A C32A H32B 111.00 no
H32A C32A H32B 109.00 no

loop_
_geom_bond_atom_site_label_1
_geom_bond_atom_site_label_2
_geom_bond_distance
_geom_bond_publ_flag
Si1 Si2 2.4334(8) yes
Si1 Si3 2.4196(8) yes
Si1 N1 1.9424(16) yes
Si2 C1 1.9697(18) yes
Si2 C5 1.961(2) yes
Si2 C9 1.9575(18) yes
Si3 Si4 2.3744(9) yes
Si3 Si5 2.3787(8) yes
Si3 Si6 2.3754(8) yes
Si4 C13 1.883(2) yes
Si4 C14 1.886(2) yes
Si4 C15 1.890(3) yes
Si5 C16 1.891(2) yes
Si5 C17 1.889(2) yes
Si5 C18 1.887(2) yes
Si6 C19 1.878(2) yes
Si6 C20 1.888(3) yes
Si6 C21 1.888(2) yes
N1 C22 1.358(2) yes
N1 C26 1.359(2) yes
N2 C24 1.350(3) yes
N2 C27 1.458(3) yes
N2 C28 1.463(3) yes
C1 C2 1.542(3) no
C1 C3 1.541(3) no
C1 C4 1.546(3) no
O1B C29B 1.38(2) yes
O1B C32B 1.428(17) yes
C5 C6 1.545(3) no
C5 C7 1.547(3) no
C5 C8 1.540(3) no
C9 C10 1.536(3) no
C9 C12 1.543(3) no
C9 C11 1.536(2) no
C22 C23 1.369(3) no
C23 C24 1.413(3) no
C24 C25 1.422(3) no
C25 C26 1.367(3) no
C2 H2A 0.9800 no
C2 H2C 0.9800 no
C2 H2B 0.9800 no
C3 H3C 0.9800 no
C3 H3A 0.9800 no
C3 H3B 0.9800 no
C4 H4B 0.9800 no
C4 H4A 0.9800 no
C4 H4C 0.9800 no
C6 H6B 0.9800 no
C6 H6A 0.9800 no
C6 H6C 0.9800 no
C7 H7B 0.9800 no
C7 H7C 0.9800 no
C7 H7A 0.9800 no
C8 H8C 0.9800 no
C8 H8A 0.9800 no
C8 H8B 0.9800 no
C10 H10C 0.9800 no
C10 H10B 0.9800 no
C10 H10A 0.9800 no
C11 H11B 0.9800 no
C11 H11A 0.9800 no
C11 H11C 0.9800 no
C12 H12B 0.9800 no
C12 H12A 0.9800 no
C12 H12C 0.9800 no
C13 H13B 0.9800 no
C13 H13C 0.9800 no
C13 H13A 0.9800 no
C14 H14C 0.9800 no
C14 H14A 0.9800 no
C14 H14B 0.9800 no
C15 H15C 0.9800 no
C15 H15B 0.9800 no
C15 H15A 0.9800 no
C16 H16B 0.9800 no
C16 H16C 0.9800 no
C16 H16A 0.9800 no
C17 H17C 0.9800 no
C17 H17A 0.9800 no
C17 H17B 0.9800 no
C18 H18C 0.9800 no
C18 H18A 0.9800 no
C18 H18B 0.9800 no
C19 H19A 0.9800 no
C19 H19B 0.9800 no
C19 H19C 0.9800 no
C20 H20A 0.9800 no
C20 H20C 0.9800 no
C20 H20B 0.9800 no
C21 H21B 0.9800 no
C21 H21C 0.9800 no
C21 H21A 0.9800 no
C22 H22 0.9500 no
C23 H23 0.9500 no
C25 H25 0.9500 no
C26 H26 0.9500 no
C27 H27B 0.9800 no
C27 H27C 0.9800 no
C27 H27A 0.9800 no
C28 H28C 0.9800 no
C28 H28A 0.9800 no
C28 H28B 0.9800 no
O1A C29A 1.45(3) yes
O1A C32A 1.34(3) yes
C29B C30B 1.533(16) no
C30B C31B 1.596(13) no
C31B C32B 1.449(18) no
C29B H29C 0.9900 no
C29B H29D 0.9900 no
C30B H30D 0.9900 no
C30B H30C 0.9900 no
C31B H31C 0.9900 no
C31B H31D 0.9900 no
C32B H32D 0.9900 no
C32B H32C 0.9900 no
C29A C30A 1.46(2) no
C30A C31A 1.56(2) no
C31A C32A 1.40(2) no
C29A H29A 0.9900 no
C29A H29B 0.9900 no
C30A H30A 0.9900 no
C30A H30B 0.9900 no
C31A H31A 0.9900 no
C31A H31B 0.9900 no
C32A H32A 0.9900 no
C32A H32B 0.9900 no

loop_
_geom_hbond_atom_site_label_D
_geom_hbond_atom_site_label_H
_geom_hbond_atom_site_label_A
_geom_hbond_distance_DH
_geom_hbond_distance_HA
_geom_hbond_distance_DA
_geom_hbond_angle_DHA
_geom_hbond_site_symmetry_A
_geom_hbond_publ_flag
C6 H6C N1 0.9800 2.6100 3.455(3) 144.00 . yes
C25 H25 O1B 0.9500 2.5500 3.430(14) 154.00 2_666 yes
C28 H28B O1A 0.9800 2.4700 3.384(19) 155.00 . yes

loop_
_geom_torsion_atom_site_label_1
_geom_torsion_atom_site_label_2
_geom_torsion_atom_site_label_3
_geom_torsion_atom_site_label_4
_geom_torsion
_geom_torsion_publ_flag
Si3 Si1 Si2 C1 106.41(7) no
Si3 Si1 Si2 C5 -138.59(6) no
Si3 Si1 Si2 C9 -11.59(7) no
N1 Si1 Si2 C1 -146.87(8) no
N1 Si1 Si2 C5 -31.87(7) no
N1 Si1 Si2 C9 95.14(8) no
Si2 Si1 Si3 Si4 -82.44(3) no
Si2 Si1 Si3 Si5 54.19(4) no
Si2 Si1 Si3 Si6 170.51(3) no
N1 Si1 Si3 Si4 167.05(5) no
N1 Si1 Si3 Si5 -56.31(5) no
N1 Si1 Si3 Si6 60.01(5) no
Si2 Si1 N1 C22 121.79(13) no
Si2 Si1 N1 C26 -56.47(16) no
Si3 Si1 N1 C22 -118.49(13) no
Si3 Si1 N1 C26 63.26(16) no
Si1 Si2 C1 C2 70.13(14) no
Si1 Si2 C1 C3 -45.70(12) no
Si1 Si2 C1 C4 -166.79(15) no
C5 Si2 C1 C2 -47.26(15) no
C5 Si2 C1 C3 -163.09(12) no
C5 Si2 C1 C4 75.82(17) no
C9 Si2 C1 C2 -166.70(13) no
C9 Si2 C1 C3 77.47(14) no
C9 Si2 C1 C4 -43.62(18) no
Si1 Si2 C5 C6 -31.33(13) no
Si1 Si2 C5 C7 -151.14(11) no
Si1 Si2 C5 C8 87.92(13) no
C1 Si2 C5 C6 76.09(14) no
C1 Si2 C5 C7 -43.72(14) no
C1 Si2 C5 C8 -164.65(12) no
C9 Si2 C5 C6 -163.06(12) no
C9 Si2 C5 C7 77.13(13) no
C9 Si2 C5 C8 -43.80(15) no
Si1 Si2 C9 C10 62.78(13) no
Si1 Si2 C9 C11 -53.03(15) no
Si1 Si2 C9 C12 -175.45(12) no
C1 Si2 C9 C10 -47.91(14) no
C1 Si2 C9 C11 -163.72(13) no
C1 Si2 C9 C12 73.86(16) no
C5 Si2 C9 C10 -168.13(12) no
C5 Si2 C9 C11 76.05(15) no
C5 Si2 C9 C12 -46.37(16) no
Si1 Si3 Si4 C13 75.68(8) no
Si1 Si3 Si4 C14 -46.75(8) no
Si1 Si3 Si4 C15 -166.91(9) no
Si5 Si3 Si4 C13 -72.13(8) no
Si5 Si3 Si4 C14 165.44(8) no
Si5 Si3 Si4 C15 45.28(9) no
Si6 Si3 Si4 C13 -179.25(8) no
Si6 Si3 Si4 C14 58.32(8) no
Si6 Si3 Si4 C15 -61.84(9) no
Si1 Si3 Si5 C16 -90.87(8) no
Si1 Si3 Si5 C17 34.21(8) no
Si1 Si3 Si5 C18 151.84(8) no
Si4 Si3 Si5 C16 48.30(8) no
Si4 Si3 Si5 C17 173.38(7) no
Si4 Si3 Si5 C18 -69.00(8) no
Si6 Si3 Si5 C16 154.55(8) no
Si6 Si3 Si5 C17 -80.37(7) no
Si6 Si3 Si5 C18 37.26(9) no
Si1 Si3 Si6 C19 35.31(9) no
Si1 Si3 Si6 C20 153.84(8) no
Si1 Si3 Si6 C21 -85.12(9) no
Si4 Si3 Si6 C19 -80.35(9) no
Si4 Si3 Si6 C20 38.18(8) no
Si4 Si3 Si6 C21 159.22(8) no
Si5 Si3 Si6 C19 171.55(9) no
Si5 Si3 Si6 C20 -69.93(8) no
Si5 Si3 Si6 C21 51.12(9) no
Si1 N1 C22 C23 -179.58(15) no
C26 N1 C22 C23 -1.1(3) no
Si1 N1 C26 C25 177.98(15) no
C22 N1 C26 C25 -0.3(3) no
C27 N2 C24 C23 6.6(3) no
C27 N2 C24 C25 -173.2(2) no
C28 N2 C24 C23 -176.0(2) no
C28 N2 C24 C25 4.3(3) no
C29B O1B C32B C31B -2.4(17) no
C32B O1B C29B C30B 28.7(15) no
N1 C22 C23 C24 1.4(3) no
C22 C23 C24 N2 179.89(19) no
C22 C23 C24 C25 -0.4(3) no
C23 C24 C25 C26 -0.9(3) no
N2 C24 C25 C26 178.82(19) no
C24 C25 C26 N1 1.3(3) no
O1B C29B C30B C31B -41.1(14) no
C29B C30B C31B C32B 36.1(13) no
C30B C31B C32B O1B -23.0(15) no
